data_4317671
loop_
_publ_author_name
'Kwasi Mitchell'
'Christy L. Haynes'
'Adam D. McFarland'
'Richard P. Van Duyne'
'James A. Ibers'

_publ_section_title
;
 Tuning of Optical Band Gaps: Syntheses, Structures, Magnetic Properties,
 and Optical Properties of CsLnZnSe3 (Ln = Sm, Tb, Dy, Ho, Er, Tm, Yb, and
 Y)
;
_journal_name_full 'Inorganic Chemistry'
_journal_page_first 1199
_journal_page_last 1204
_journal_paper_doi 10.1021/ic011200u
_journal_volume 41
_journal_year 2002
_chemical_formula_sum 'Cs Se3 Tb Zn'
_chemical_formula_weight 594.08
_chemical_name_systematic
; 
 ? 
;
_space_group_IT_number 63
_symmetry_cell_setting orthorhombic
_symmetry_space_group_name_Hall '-C 2c 2'
_symmetry_space_group_name_H-M 'C m c m'
_atom_sites_solution_hydrogens geom
_atom_sites_solution_primary direct
_atom_sites_solution_secondary difmap
_audit_creation_method SHELXL-97
_cell_angle_alpha 90.00
_cell_angle_beta 90.00
_cell_angle_gamma 90.00
_cell_formula_units_Z 4
_cell_length_a 4.1514(6)
_cell_length_b 15.785(2)
_cell_length_c 10.9634(15)
_cell_measurement_temperature 153(2)
_cell_volume 718.43(17)
_computing_cell_refinement 'SMART version 5.054 (Bruker, 2000)'
_computing_data_collection 'SMART version 5.054 (Bruker, 2000)'
_computing_data_reduction 'SAINT-Plus version 6.02A (Bruker, 2000)'
_computing_molecular_graphics 'SHELXTL-97 (Sheldrick, 1997)'
_computing_publication_material 'SHELXTL-97 (Sheldrick, 1997)'
_computing_structure_refinement 'SHELXL-97 (Sheldrick, 1997)'
_computing_structure_solution 'SHELXS-97 (Sheldrick, 1990)'
_diffrn_ambient_temperature 153(2)
_diffrn_measured_fraction_theta_full 0.965
_diffrn_measured_fraction_theta_max 0.965
_diffrn_measurement_device_type 'Bruker Smart 1000 CCD'
_diffrn_measurement_method \w
_diffrn_radiation_monochromator graphite
_diffrn_radiation_source 'fine-focus sealed tube'
_diffrn_radiation_type MoK\a
_diffrn_radiation_wavelength 0.71073
_diffrn_reflns_av_R_equivalents 0.0420
_diffrn_reflns_av_sigmaI/netI 0.0266
_diffrn_reflns_limit_h_max 5
_diffrn_reflns_limit_h_min -5
_diffrn_reflns_limit_k_max 20
_diffrn_reflns_limit_k_min -20
_diffrn_reflns_limit_l_max 14
_diffrn_reflns_limit_l_min -14
_diffrn_reflns_number 3965
_diffrn_reflns_theta_full 28.61
_diffrn_reflns_theta_max 28.61
_diffrn_reflns_theta_min 3.18
_diffrn_standards_decay_% <2
_diffrn_standards_interval_count none
_diffrn_standards_interval_time none
_diffrn_standards_number none
_exptl_absorpt_coefficient_mu 33.167
_exptl_absorpt_correction_T_max 0.66519
_exptl_absorpt_correction_T_min 0.10780
_exptl_absorpt_correction_type numerical
_exptl_absorpt_process_details 'faces indexed'
_exptl_crystal_colour pale_yellow
_exptl_crystal_density_diffrn 5.493
_exptl_crystal_density_meas ?
_exptl_crystal_density_method 'not measured'
_exptl_crystal_description plate
_exptl_crystal_F_000 1008
_exptl_crystal_size_max 0.226
_exptl_crystal_size_mid 0.038
_exptl_crystal_size_min 0.012
_refine_diff_density_max 1.391
_refine_diff_density_min -2.079
_refine_diff_density_rms 0.590
_refine_ls_extinction_coef 0.0027(2)
_refine_ls_extinction_expression Fc^*^=kFc[1+0.001xFc^2^\l^3^/sin(2\q)]^-1/4^
_refine_ls_extinction_method SHELXL
_refine_ls_goodness_of_fit_ref 1.232
_refine_ls_hydrogen_treatment mixed
_refine_ls_matrix_type full
_refine_ls_number_parameters 24
_refine_ls_number_reflns 530
_refine_ls_number_restraints 0
_refine_ls_restrained_S_all 1.232
_refine_ls_R_factor_all 0.0279
_refine_ls_R_factor_gt 0.0247
_refine_ls_shift/su_max 0.000
_refine_ls_shift/su_mean 0.000
_refine_ls_structure_factor_coef Fsqd
_refine_ls_weighting_details
; calc 
 [1.00000+0.00000exp(0.00(sin\q/\l)^2^)]/ 
   [\s^2^(Fo^2^)+0.0000+0.0000*P+(0.0400P)^2^+0.0000sin\q/\l] 
 where P = 1.00000Fo^2^ + 0.00000Fc^2^ 
;
_refine_ls_weighting_scheme calc
_refine_ls_wR_factor_gt 0.0653
_refine_ls_wR_factor_ref 0.0678
_reflns_number_gt 491
_reflns_number_total 530
_reflns_threshold_expression >2sigma(I)
_cod_data_source_file ic011200u_2.cif
_cod_data_source_block CsTbZnSe3
_cod_depositor_comments
;
The following automatic conversions were performed:

'_exptl_crystal_density_meas' value 'not measured' was changed to '?'
- the value is perceived as not measured.

Automatic conversion script
Id: cif_fix_values 3008 2015-01-20 13:52:24Z robertas 
;
_cod_original_cell_volume 718.42(17)
_cod_database_code 4317671

loop_
_symmetry_equiv_pos_as_xyz
'x, y, z'
'-x, -y, z+1/2'
'-x, y, -z+1/2'
'x, -y, -z'
'x+1/2, y+1/2, z'
'-x+1/2, -y+1/2, z+1/2'
'-x+1/2, y+1/2, -z+1/2'
'x+1/2, -y+1/2, -z'
'-x, -y, -z'
'x, y, -z-1/2'
'x, -y, z-1/2'
'-x, y, z'
'-x+1/2, -y+1/2, -z'
'x+1/2, y+1/2, -z-1/2'
'x+1/2, -y+1/2, z-1/2'
'-x+1/2, y+1/2, z'

loop_
_atom_site_label
_atom_site_type_symbol
_atom_site_fract_x
_atom_site_fract_y
_atom_site_fract_z
_atom_site_U_iso_or_equiv
_atom_site_adp_type
_atom_site_occupancy
_atom_site_symmetry_multiplicity
_atom_site_calc_flag
_atom_site_refinement_flags
_atom_site_disorder_assembly
_atom_site_disorder_group
Cs1 Cs 0.0000 0.74084(4) 0.2500 0.0144(2) Uani 1 4 d S . .
Se2 Se 0.0000 0.05454(6) 0.2500 0.0081(2) Uani 1 4 d S . .
Tb1 Tb 0.0000 0.0000 0.0000 0.0079(2) Uani 1 4 d S . .
Se1 Se 0.0000 0.38086(4) 0.05906(6) 0.0086(2) Uani 1 2 d S . .
Zn1 Zn 0.0000 0.45975(7) 0.2500 0.0096(3) Uani 1 4 d S . .

loop_
_atom_site_aniso_label
_atom_site_aniso_U_11
_atom_site_aniso_U_22
_atom_site_aniso_U_33
_atom_site_aniso_U_23
_atom_site_aniso_U_13
_atom_site_aniso_U_12
Cs1 0.0126(4) 0.0113(4) 0.0193(4) 0.000 0.000 0.000
Se2 0.0087(4) 0.0101(5) 0.0057(4) 0.000 0.000 0.000
Tb1 0.0074(3) 0.0103(3) 0.0059(3) 0.00020(15) 0.000 0.000
Se1 0.0090(4) 0.0092(4) 0.0077(3) -0.0006(2) 0.000 0.000
Zn1 0.0100(5) 0.0121(6) 0.0067(5) 0.000 0.000 0.000

loop_
_atom_type_symbol
_atom_type_description
_atom_type_scat_dispersion_real
_atom_type_scat_dispersion_imag
_atom_type_scat_source
Zn Zn 0.2839 1.4301 'International Tables Vol C Tables 4.2.6.8 and 6.1.1.4'
Se Se -0.0929 2.2259 'International Tables Vol C Tables 4.2.6.8 and 6.1.1.4'
Cs Cs -0.3680 2.1192 'International Tables Vol C Tables 4.2.6.8 and 6.1.1.4'
Tb Tb -0.1723 4.1537 'International Tables Vol C Tables 4.2.6.8 and 6.1.1.4'

loop_
_geom_angle_atom_site_label_1
_geom_angle_atom_site_label_2
_geom_angle_atom_site_label_3
_geom_angle
_geom_angle_site_symmetry_1
_geom_angle_site_symmetry_3
_geom_angle_publ_flag
Se2 Cs1 Se2 70.43(2) 5_455 5 ?
Se2 Cs1 Se1 144.582(13) 5_455 14_556 ?
Se2 Cs1 Se1 99.510(14) 5 14_556 ?
Se2 Cs1 Se1 99.510(14) 5_455 14_456 ?
Se2 Cs1 Se1 144.582(13) 5 14_456 ?
Se1 Cs1 Se1 68.577(17) 14_556 14_456 ?
Se2 Cs1 Se1 144.582(13) 5_455 5 ?
Se2 Cs1 Se1 99.510(14) 5 5 ?
Se1 Cs1 Se1 69.24(2) 14_556 5 ?
Se1 Cs1 Se1 106.28(3) 14_456 5 ?
Se2 Cs1 Se1 99.510(14) 5_455 5_455 ?
Se2 Cs1 Se1 144.582(13) 5 5_455 ?
Se1 Cs1 Se1 106.28(3) 14_556 5_455 ?
Se1 Cs1 Se1 69.24(2) 14_456 5_455 ?
Se1 Cs1 Se1 68.577(17) 5 5_455 ?
Se2 Cs1 Se1 66.237(12) 5_455 9_565 ?
Se2 Cs1 Se1 66.237(12) 5 9_565 ?
Se1 Cs1 Se1 142.195(11) 14_556 9_565 ?
Se1 Cs1 Se1 142.195(11) 14_456 9_565 ?
Se1 Cs1 Se1 78.558(16) 5 9_565 ?
Se1 Cs1 Se1 78.558(16) 5_455 9_565 ?
Se2 Cs1 Se1 66.237(12) 5_455 2_565 ?
Se2 Cs1 Se1 66.237(12) 5 2_565 ?
Se1 Cs1 Se1 78.558(16) 14_556 2_565 ?
Se1 Cs1 Se1 78.558(16) 14_456 2_565 ?
Se1 Cs1 Se1 142.195(11) 5 2_565 ?
Se1 Cs1 Se1 142.195(11) 5_455 2_565 ?
Se1 Cs1 Se1 120.90(3) 9_565 2_565 ?
Se2 Cs1 Zn1 175.779(16) 5_455 5 ?
Se2 Cs1 Zn1 113.790(16) 5 5 ?
Se1 Cs1 Zn1 36.456(12) 14_556 5 ?
Se1 Cs1 Zn1 77.050(18) 14_456 5 ?
Se1 Cs1 Zn1 36.456(12) 5 5 ?
Se1 Cs1 Zn1 77.050(18) 5_455 5 ?
Se1 Cs1 Zn1 115.011(11) 9_565 5 ?
Se1 Cs1 Zn1 115.011(11) 2_565 5 ?
Se2 Cs1 Zn1 113.790(16) 5_455 5_455 ?
Se2 Cs1 Zn1 175.779(16) 5 5_455 ?
Se1 Cs1 Zn1 77.050(18) 14_556 5_455 ?
Se1 Cs1 Zn1 36.456(12) 14_456 5_455 ?
Se1 Cs1 Zn1 77.050(18) 5 5_455 ?
Se1 Cs1 Zn1 36.456(12) 5_455 5_455 ?
Se1 Cs1 Zn1 115.011(11) 9_565 5_455 ?
Se1 Cs1 Zn1 115.011(11) 2_565 5_455 ?
Zn1 Cs1 Zn1 61.99(2) 5 5_455 ?
Se2 Cs1 Cs1 54.784(12) 5_455 1_455 ?
Se2 Cs1 Cs1 125.215(12) 5 1_455 ?
Se1 Cs1 Cs1 124.288(9) 14_556 1_455 ?
Se1 Cs1 Cs1 55.712(9) 14_456 1_455 ?
Se1 Cs1 Cs1 124.288(9) 5 1_455 ?
Se1 Cs1 Cs1 55.712(9) 5_455 1_455 ?
Se1 Cs1 Cs1 90.0 9_565 1_455 ?
Se1 Cs1 Cs1 90.0 2_565 1_455 ?
Zn1 Cs1 Cs1 120.994(11) 5 1_455 ?
Zn1 Cs1 Cs1 59.006(11) 5_455 1_455 ?
Se2 Cs1 Cs1 125.216(12) 5_455 1_655 ?
Se2 Cs1 Cs1 54.785(12) 5 1_655 ?
Se1 Cs1 Cs1 55.712(9) 14_556 1_655 ?
Se1 Cs1 Cs1 124.288(9) 14_456 1_655 ?
Se1 Cs1 Cs1 55.712(9) 5 1_655 ?
Se1 Cs1 Cs1 124.288(9) 5_455 1_655 ?
Se1 Cs1 Cs1 90.0 9_565 1_655 ?
Se1 Cs1 Cs1 90.0 2_565 1_655 ?
Zn1 Cs1 Cs1 59.006(11) 5 1_655 ?
Zn1 Cs1 Cs1 120.994(11) 5_455 1_655 ?
Cs1 Cs1 Cs1 180.00(3) 1_455 1_655 ?
Zn1 Se2 Zn1 108.43(6) 5_445 5_545 ?
Zn1 Se2 Tb1 79.909(16) 5_445 . ?
Zn1 Se2 Tb1 79.909(16) 5_545 . ?
Zn1 Se2 Tb1 79.909(16) 5_445 2 ?
Zn1 Se2 Tb1 79.909(16) 5_545 2 ?
Tb1 Se2 Tb1 145.13(4) . 2 ?
Zn1 Se2 Cs1 161.00(3) 5_445 5_545 ?
Zn1 Se2 Cs1 90.57(3) 5_545 5_545 ?
Tb1 Se2 Cs1 104.171(13) . 5_545 ?
Tb1 Se2 Cs1 104.171(13) 2 5_545 ?
Zn1 Se2 Cs1 90.57(3) 5_445 5_445 ?
Zn1 Se2 Cs1 161.00(3) 5_545 5_445 ?
Tb1 Se2 Cs1 104.171(13) . 5_445 ?
Tb1 Se2 Cs1 104.171(13) 2 5_445 ?
Cs1 Se2 Cs1 70.43(2) 5_545 5_445 ?
Se2 Tb1 Se2 180.0 9 . ?
Se2 Tb1 Se1 88.919(18) 9 13 ?
Se2 Tb1 Se1 91.081(18) . 13 ?
Se2 Tb1 Se1 91.081(18) 9 5_445 ?
Se2 Tb1 Se1 88.919(18) . 5_445 ?
Se1 Tb1 Se1 180.00(3) 13 5_445 ?
Se2 Tb1 Se1 91.081(18) 9 5_545 ?
Se2 Tb1 Se1 88.919(18) . 5_545 ?
Se1 Tb1 Se1 87.55(2) 13 5_545 ?
Se1 Tb1 Se1 92.45(2) 5_445 5_545 ?
Se2 Tb1 Se1 88.919(18) 9 13_455 ?
Se2 Tb1 Se1 91.081(18) . 13_455 ?
Se1 Tb1 Se1 92.45(2) 13 13_455 ?
Se1 Tb1 Se1 87.55(2) 5_445 13_455 ?
Se1 Tb1 Se1 180.00(3) 5_545 13_455 ?
Se2 Tb1 Zn1 46.097(17) 9 13_455 ?
Se2 Tb1 Zn1 133.903(17) . 13_455 ?
Se1 Tb1 Zn1 97.656(19) 13 13_455 ?
Se1 Tb1 Zn1 82.345(19) 5_445 13_455 ?
Se1 Tb1 Zn1 136.395(19) 5_545 13_455 ?
Se1 Tb1 Zn1 43.605(19) 13_455 13_455 ?
Se2 Tb1 Zn1 133.903(17) 9 5_545 ?
Se2 Tb1 Zn1 46.097(17) . 5_545 ?
Se1 Tb1 Zn1 82.345(19) 13 5_545 ?
Se1 Tb1 Zn1 97.656(19) 5_445 5_545 ?
Se1 Tb1 Zn1 43.605(19) 5_545 5_545 ?
Se1 Tb1 Zn1 136.395(19) 13_455 5_545 ?
Zn1 Tb1 Zn1 180.00(4) 13_455 5_545 ?
Se2 Tb1 Zn1 46.097(17) 9 13 ?
Se2 Tb1 Zn1 133.903(16) . 13 ?
Se1 Tb1 Zn1 43.605(19) 13 13 ?
Se1 Tb1 Zn1 136.395(19) 5_445 13 ?
Se1 Tb1 Zn1 82.345(19) 5_545 13 ?
Se1 Tb1 Zn1 97.655(19) 13_455 13 ?
Zn1 Tb1 Zn1 72.837(12) 13_455 13 ?
Zn1 Tb1 Zn1 107.163(12) 5_545 13 ?
Se2 Tb1 Zn1 133.903(16) 9 5_445 ?
Se2 Tb1 Zn1 46.097(17) . 5_445 ?
Se1 Tb1 Zn1 136.395(19) 13 5_445 ?
Se1 Tb1 Zn1 43.605(19) 5_445 5_445 ?
Se1 Tb1 Zn1 97.655(19) 5_545 5_445 ?
Se1 Tb1 Zn1 82.345(19) 13_455 5_445 ?
Zn1 Tb1 Zn1 107.163(12) 13_455 5_445 ?
Zn1 Tb1 Zn1 72.837(12) 5_545 5_445 ?
Zn1 Tb1 Zn1 180.00(4) 13 5_445 ?
Zn1 Se1 Tb1 81.90(2) . 5 ?
Zn1 Se1 Tb1 81.90(2) . 5_455 ?
Tb1 Se1 Tb1 92.45(2) 5 5_455 ?
Zn1 Se1 Cs1 79.53(3) . 5_445 ?
Tb1 Se1 Cs1 157.99(2) 5 5_445 ?
Tb1 Se1 Cs1 96.523(12) 5_455 5_445 ?
Zn1 Se1 Cs1 79.53(3) . 5_545 ?
Tb1 Se1 Cs1 96.523(12) 5 5_545 ?
Tb1 Se1 Cs1 157.99(2) 5_455 5_545 ?
Cs1 Se1 Cs1 68.577(17) 5_445 5_545 ?
Zn1 Se1 Cs1 178.81(3) . 9_565 ?
Tb1 Se1 Cs1 97.279(17) 5 9_565 ?
Tb1 Se1 Cs1 97.279(17) 5_455 9_565 ?
Cs1 Se1 Cs1 101.442(16) 5_445 9_565 ?
Cs1 Se1 Cs1 101.442(16) 5_545 9_565 ?
Se1 Zn1 Se1 118.51(5) . 10_556 ?
Se1 Zn1 Se2 107.393(12) . 5 ?
Se1 Zn1 Se2 107.393(12) 10_556 5 ?
Se1 Zn1 Se2 107.393(12) . 5_455 ?
Se1 Zn1 Se2 107.393(12) 10_556 5_455 ?
Se2 Zn1 Se2 108.43(6) 5 5_455 ?
Se1 Zn1 Tb1 140.05(2) . 6 ?
Se1 Zn1 Tb1 54.490(13) 10_556 6 ?
Se2 Zn1 Tb1 53.994(9) 5 6 ?
Se2 Zn1 Tb1 112.04(3) 5_455 6 ?
Se1 Zn1 Tb1 54.490(13) . 5_455 ?
Se1 Zn1 Tb1 140.05(2) 10_556 5_455 ?
Se2 Zn1 Tb1 112.04(3) 5 5_455 ?
Se2 Zn1 Tb1 53.995(9) 5_455 5_455 ?
Tb1 Zn1 Tb1 159.06(4) 6 5_455 ?
Se1 Zn1 Tb1 140.05(2) . 6_455 ?
Se1 Zn1 Tb1 54.490(13) 10_556 6_455 ?
Se2 Zn1 Tb1 112.04(3) 5 6_455 ?
Se2 Zn1 Tb1 53.995(9) 5_455 6_455 ?
Tb1 Zn1 Tb1 72.837(12) 6 6_455 ?
Tb1 Zn1 Tb1 103.241(14) 5_455 6_455 ?
Se1 Zn1 Tb1 54.490(13) . 5 ?
Se1 Zn1 Tb1 140.05(2) 10_556 5 ?
Se2 Zn1 Tb1 53.995(9) 5 5 ?
Se2 Zn1 Tb1 112.04(3) 5_455 5 ?
Tb1 Zn1 Tb1 103.241(14) 6 5 ?
Tb1 Zn1 Tb1 72.837(12) 5_455 5 ?
Tb1 Zn1 Tb1 159.06(4) 6_455 5 ?
Se1 Zn1 Cs1 64.01(2) . 5_445 ?
Se1 Zn1 Cs1 64.01(2) 10_556 5_445 ?
Se2 Zn1 Cs1 156.78(4) 5 5_445 ?
Se2 Zn1 Cs1 94.79(2) 5_455 5_445 ?
Tb1 Zn1 Cs1 117.48(2) 6 5_445 ?
Tb1 Zn1 Cs1 81.377(13) 5_455 5_445 ?
Tb1 Zn1 Cs1 81.377(13) 6_455 5_445 ?
Tb1 Zn1 Cs1 117.48(2) 5 5_445 ?
Se1 Zn1 Cs1 64.01(2) . 5_545 ?
Se1 Zn1 Cs1 64.01(2) 10_556 5_545 ?
Se2 Zn1 Cs1 94.79(2) 5 5_545 ?
Se2 Zn1 Cs1 156.78(4) 5_455 5_545 ?
Tb1 Zn1 Cs1 81.377(13) 6 5_545 ?
Tb1 Zn1 Cs1 117.48(2) 5_455 5_545 ?
Tb1 Zn1 Cs1 117.48(2) 6_455 5_545 ?
Tb1 Zn1 Cs1 81.377(13) 5 5_545 ?
Cs1 Zn1 Cs1 61.99(2) 5_445 5_545 ?
Se1 Zn1 Cs1 120.74(3) . . ?
Se1 Zn1 Cs1 120.74(3) 10_556 . ?
Se2 Zn1 Cs1 54.21(3) 5 . ?
Se2 Zn1 Cs1 54.21(3) 5_455 . ?
Tb1 Zn1 Cs1 79.530(19) 6 . ?
Tb1 Zn1 Cs1 79.530(19) 5_455 . ?
Tb1 Zn1 Cs1 79.530(19) 6_455 . ?
Tb1 Zn1 Cs1 79.530(19) 5 . ?
Cs1 Zn1 Cs1 149.006(11) 5_445 . ?
Cs1 Zn1 Cs1 149.006(11) 5_545 . ?

loop_
_geom_bond_atom_site_label_1
_geom_bond_atom_site_label_2
_geom_bond_distance
_geom_bond_site_symmetry_2
_geom_bond_publ_flag
Cs1 Se2 3.5996(10) 5_455 ?
Cs1 Se2 3.5996(10) 5 ?
Cs1 Se1 3.6845(7) 14_556 ?
Cs1 Se1 3.6845(7) 14_456 ?
Cs1 Se1 3.6845(7) 5 ?
Cs1 Se1 3.6845(7) 5_455 ?
Cs1 Se1 3.8951(8) 9_565 ?
Cs1 Se1 3.8951(8) 2_565 ?
Cs1 Zn1 4.0309(12) 5 ?
Cs1 Zn1 4.0309(12) 5_455 ?
Cs1 Cs1 4.1514(6) 1_455 ?
Cs1 Cs1 4.1514(6) 1_655 ?
Se2 Zn1 2.5588(9) 5_445 ?
Se2 Zn1 2.5588(9) 5_545 ?
Se2 Tb1 2.8729(5) . ?
Se2 Tb1 2.8729(5) 2 ?
Se2 Cs1 3.5996(10) 5_545 ?
Se2 Cs1 3.5996(10) 5_445 ?
Tb1 Se2 2.8729(5) 9 ?
Tb1 Se1 2.8747(5) 13 ?
Tb1 Se1 2.8747(5) 5_445 ?
Tb1 Se1 2.8747(5) 5_545 ?
Tb1 Se1 2.8747(5) 13_455 ?
Tb1 Zn1 3.4964(4) 13_455 ?
Tb1 Zn1 3.4964(4) 5_545 ?
Tb1 Zn1 3.4964(4) 13 ?
Tb1 Zn1 3.4964(4) 5_445 ?
Se1 Zn1 2.4357(9) . ?
Se1 Tb1 2.8747(5) 5 ?
Se1 Tb1 2.8747(5) 5_455 ?
Se1 Cs1 3.6845(7) 5_445 ?
Se1 Cs1 3.6845(7) 5_545 ?
Se1 Cs1 3.8951(8) 9_565 ?
Zn1 Se1 2.4357(9) 10_556 ?
Zn1 Se2 2.5588(9) 5 ?
Zn1 Se2 2.5588(9) 5_455 ?
Zn1 Tb1 3.4964(4) 6 ?
Zn1 Tb1 3.4964(4) 5_455 ?
Zn1 Tb1 3.4964(4) 6_455 ?
Zn1 Tb1 3.4964(4) 5 ?
Zn1 Cs1 4.0309(12) 5_445 ?
Zn1 Cs1 4.0309(12) 5_545 ?
